data_4513123
loop_
_publ_author_name
'Hisamatsu, Shugo'
'Masu, Hyuma'
'Takahashi, Masahiro'
'Kishikawa, Keiki'
'Kohmoto, Shigeo'

_publ_section_title
;
 Pairwise Packing of Anthracene Fluorophore: Hydrogen-Bonding-Assisted
 Dimer Emission in Solid State
;
_journal_issue 5
_journal_name_full 'Crystal Growth &amp; Design'
_journal_page_first 2291
_journal_paper_doi 10.1021/acs.cgd.5b00081
_journal_volume 15
_journal_year 2015
_chemical_formula_moiety 'C22 H23 N O4'
_chemical_formula_sum 'C22 H23 N O4'
_chemical_formula_weight 365.41
_chemical_name_systematic
; 
 ? 
;
_space_group_IT_number 19
_symmetry_cell_setting orthorhombic
_symmetry_space_group_name_Hall 'P 2ac 2ab'
_symmetry_space_group_name_H-M 'P 21 21 21'
_atom_sites_solution_hydrogens geom
_atom_sites_solution_primary direct
_atom_sites_solution_secondary difmap
_audit_creation_method SHELXL-97
_cell_angle_alpha 90.00
_cell_angle_beta 90.00
_cell_angle_gamma 90.00
_cell_formula_units_Z 4
_cell_length_a 8.3291(7)
_cell_length_b 9.2616(8)
_cell_length_c 24.507(2)
_cell_measurement_reflns_used 3262
_cell_measurement_temperature 173
_cell_measurement_theta_max 25.98
_cell_measurement_theta_min 2.35
_cell_volume 1890.5(3)
_computing_cell_refinement 'APEX2 (Bruker AXS, 2006)'
_computing_data_collection 'APEX2 (Bruker AXS, 2006)'
_computing_data_reduction 'SAINT (Bruker AXS, 2004)'
_computing_molecular_graphics 'XSHEL (Bruker AXS,2002)'
_computing_publication_material 'XCIF (Bruker AXS, 2001)'
_computing_structure_refinement 'SHELXL-97 (Sheldrick, 1997)'
_computing_structure_solution 'SHELXS-97 (Sheldrick, 1997)'
_diffrn_ambient_temperature 173
_diffrn_detector_area_resol_mean 8.333
_diffrn_measured_fraction_theta_full 1.000
_diffrn_measured_fraction_theta_max 0.992
_diffrn_measurement_device_type 'Bruker APEXII CCD area detector'
_diffrn_measurement_method 'phi and omega scans'
_diffrn_radiation_monochromator graphite
_diffrn_radiation_source 'fine-focus sealed tube'
_diffrn_radiation_type MoK\a
_diffrn_radiation_wavelength 0.71073
_diffrn_reflns_av_R_equivalents 0.0339
_diffrn_reflns_av_sigmaI/netI 0.0475
_diffrn_reflns_limit_h_max 10
_diffrn_reflns_limit_h_min -6
_diffrn_reflns_limit_k_max 11
_diffrn_reflns_limit_k_min -12
_diffrn_reflns_limit_l_max 31
_diffrn_reflns_limit_l_min -30
_diffrn_reflns_number 10628
_diffrn_reflns_theta_full 25.00
_diffrn_reflns_theta_max 27.56
_diffrn_reflns_theta_min 1.66
_exptl_absorpt_coefficient_mu 0.088
_exptl_absorpt_correction_T_max 0.9860
_exptl_absorpt_correction_T_min 0.9672
_exptl_absorpt_correction_type empirical
_exptl_absorpt_process_details
;
SADABS Sheldrick 1996
;
_exptl_crystal_colour colourless
_exptl_crystal_density_diffrn 1.284
_exptl_crystal_density_method 'not measured'
_exptl_crystal_description plate
_exptl_crystal_F_000 776
_exptl_crystal_size_max 0.38
_exptl_crystal_size_mid 0.20
_exptl_crystal_size_min 0.16
_refine_diff_density_max 0.235
_refine_diff_density_min -0.272
_refine_diff_density_rms 0.097
_refine_ls_abs_structure_details 'Flack H D (1983), Acta Cryst. A39, 876-881'
_refine_ls_abs_structure_Flack 1.8(11)
_refine_ls_extinction_method none
_refine_ls_goodness_of_fit_ref 1.045
_refine_ls_hydrogen_treatment constr
_refine_ls_matrix_type full
_refine_ls_number_parameters 246
_refine_ls_number_reflns 4241
_refine_ls_number_restraints 0
_refine_ls_restrained_S_all 1.045
_refine_ls_R_factor_all 0.0507
_refine_ls_R_factor_gt 0.0387
_refine_ls_shift/su_max 0.001
_refine_ls_shift/su_mean 0.000
_refine_ls_structure_factor_coef Fsqd
_refine_ls_weighting_details 'calc w=1/[\s^2^(Fo^2^)+(0.0620P)^2^+0.0000P] where P=(Fo^2^+2Fc^2^)/3'
_refine_ls_weighting_scheme calc
_refine_ls_wR_factor_gt 0.0966
_refine_ls_wR_factor_ref 0.1116
_reflns_number_gt 3559
_reflns_number_total 4241
_reflns_threshold_expression >2sigma(I)
_cod_data_source_file cg5b00081_si_002.cif
_cod_data_source_block 5(a120627his1)
_cod_depositor_comments
;
The following automatic conversions were performed:

'_symmetry_cell_setting' value 'Orthorhombic' changed to
'orthorhombic' according to
/usr/data/users/saulius/crontab/automatic-downloads/current/ACS/lib/dictionaries/cif_core.dic
dictionary named 'cif_core.dic' version 2.4.2 from 2011-04-26.

Automatic conversion script
Id: cif_fix_values 3271 2015-04-21 07:52:19Z andrius 
;
_cod_original_sg_symbol_H-M 'P2(1)2(1)2(1) '
_cod_database_code 4513123

loop_
_symmetry_equiv_pos_as_xyz
'x, y, z'
'-x+1/2, -y, z+1/2'
'-x, y+1/2, -z+1/2'
'x+1/2, -y+1/2, -z'

loop_
_atom_site_label
_atom_site_type_symbol
_atom_site_fract_x
_atom_site_fract_y
_atom_site_fract_z
_atom_site_U_iso_or_equiv
_atom_site_adp_type
_atom_site_occupancy
_atom_site_symmetry_multiplicity
_atom_site_calc_flag
_atom_site_refinement_flags
C17 C 0.1047(2) 0.88507(18) 0.34393(6) 0.0270(4) Uani 1 1 d .
C10 C 0.4226(2) 0.99479(17) 0.33930(7) 0.0258(4) Uani 1 1 d .
C11 C 0.3633(2) 0.90462(16) 0.29769(6) 0.0249(4) Uani 1 1 d .
C9 C 0.5847(2) 1.04403(19) 0.34037(7) 0.0316(4) Uani 1 1 d .
H9 H 0.6554 1.0179 0.3116 0.038 Uiso 1 1 calc R
C12 C 0.2062(2) 0.85227(17) 0.29828(6) 0.0249(4) Uani 1 1 d .
C8 C 0.6397(2) 1.1279(2) 0.38194(8) 0.0380(4) Uani 1 1 d .
H8 H 0.7482 1.1595 0.3819 0.046 Uiso 1 1 calc R
C5 C 0.3187(2) 1.03227(17) 0.38368(6) 0.0264(4) Uani 1 1 d .
C6 C 0.3818(2) 1.1224(2) 0.42609(7) 0.0318(4) Uani 1 1 d .
H6 H 0.3140 1.1506 0.4554 0.038 Uiso 1 1 calc R
C14 C -0.0082(3) 0.7115(2) 0.25767(8) 0.0387(5) Uani 1 1 d .
H14 H -0.0477 0.6536 0.2286 0.046 Uiso 1 1 calc R
C19 C 0.7074(2) 0.9638(2) 0.14233(7) 0.0330(4) Uani 1 1 d .
H19A H 0.7018 1.0685 0.1502 0.040 Uiso 1 1 calc R
H19B H 0.6432 0.9444 0.1091 0.040 Uiso 1 1 calc R
C13 C 0.1426(2) 0.76444(19) 0.25544(7) 0.0331(4) Uani 1 1 d .
H13 H 0.2079 0.7429 0.2247 0.040 Uiso 1 1 calc R
C3 C 0.0653(2) 0.99778(19) 0.43622(7) 0.0297(4) Uani 1 1 d .
C18 C 0.5258(2) 0.94816(17) 0.21663(6) 0.0257(4) Uani 1 1 d .
C4 C 0.1642(2) 0.97313(17) 0.38596(7) 0.0267(4) Uani 1 1 d .
C16 C -0.0539(2) 0.82609(19) 0.34467(7) 0.0334(4) Uani 1 1 d .
H16 H -0.1226 0.8461 0.3747 0.040 Uiso 1 1 calc R
C15 C -0.1081(2) 0.7418(2) 0.30315(8) 0.0393(5) Uani 1 1 d .
H15 H -0.2136 0.7030 0.3046 0.047 Uiso 1 1 calc R
C7 C 0.5366(3) 1.1685(2) 0.42521(8) 0.0383(5) Uani 1 1 d .
H7 H 0.5758 1.2282 0.4538 0.046 Uiso 1 1 calc R
C2 C -0.0238(3) 0.8894(2) 0.51832(8) 0.0498(6) Uani 1 1 d .
H2A H -0.1408 0.8929 0.5112 0.060 Uiso 1 1 calc R
H2B H 0.0074 0.9782 0.5382 0.060 Uiso 1 1 calc R
C1 C 0.0172(4) 0.7589(2) 0.55126(9) 0.0691(8) Uani 1 1 d .
H1A H -0.0134 0.6719 0.5311 0.104 Uiso 1 1 calc R
H1B H -0.0409 0.7619 0.5860 0.104 Uiso 1 1 calc R
H1C H 0.1330 0.7573 0.5583 0.104 Uiso 1 1 calc R
O4 O 0.64256(16) 0.88310(12) 0.18785(5) 0.0323(3) Uani 1 1 d .
O3 O 0.47951(16) 1.07100(12) 0.20886(5) 0.0326(3) Uani 1 1 d .
O1 O 0.06423(18) 0.87900(14) 0.46711(5) 0.0401(3) Uani 1 1 d .
O2 O -0.0004(2) 1.10807(15) 0.44852(5) 0.0486(4) Uani 1 1 d .
N1 N 0.46995(18) 0.85853(14) 0.25545(5) 0.0282(3) Uani 1 1 d .
H1 H 0.5004 0.7676 0.2548 0.034 Uiso 1 1 calc R
C21 C 0.9463(2) 0.9939(2) 0.08233(7) 0.0353(4) Uani 1 1 d .
H21A H 0.8890 0.9574 0.0497 0.042 Uiso 1 1 calc R
H21B H 0.9261 1.0990 0.0849 0.042 Uiso 1 1 calc R
C20 C 0.8782(2) 0.92026(19) 0.13296(7) 0.0315(4) Uani 1 1 d .
H20A H 0.8843 0.8142 0.1284 0.038 Uiso 1 1 calc R
H20B H 0.9436 0.9469 0.1652 0.038 Uiso 1 1 calc R
C22 C 1.1246(3) 0.9688(2) 0.07506(9) 0.0458(5) Uani 1 1 d .
H22A H 1.1816 1.0000 0.1080 0.069 Uiso 1 1 calc R
H22B H 1.1632 1.0244 0.0436 0.069 Uiso 1 1 calc R
H22C H 1.1445 0.8658 0.0688 0.069 Uiso 1 1 calc R

loop_
_atom_site_aniso_label
_atom_site_aniso_U_11
_atom_site_aniso_U_22
_atom_site_aniso_U_33
_atom_site_aniso_U_23
_atom_site_aniso_U_13
_atom_site_aniso_U_12
C17 0.0314(9) 0.0226(8) 0.0270(8) 0.0050(7) 0.0019(7) 0.0035(7)
C10 0.0309(9) 0.0203(7) 0.0263(8) 0.0025(6) 0.0005(7) 0.0022(7)
C11 0.0303(9) 0.0206(7) 0.0237(8) 0.0026(6) 0.0025(7) 0.0048(7)
C9 0.0333(10) 0.0287(9) 0.0328(9) 0.0015(7) 0.0006(8) 0.0010(8)
C12 0.0335(9) 0.0186(7) 0.0226(8) 0.0017(6) -0.0005(7) 0.0014(7)
C8 0.0361(10) 0.0349(10) 0.0430(11) -0.0006(8) -0.0033(9) -0.0056(9)
C5 0.0344(9) 0.0216(8) 0.0231(8) 0.0029(6) 0.0008(7) 0.0045(7)
C6 0.0420(11) 0.0289(9) 0.0245(8) -0.0011(7) -0.0015(8) 0.0029(8)
C14 0.0454(11) 0.0333(10) 0.0374(10) -0.0033(8) -0.0087(9) -0.0051(9)
C19 0.0409(10) 0.0288(9) 0.0292(9) 0.0061(7) 0.0074(8) 0.0031(8)
C13 0.0420(11) 0.0288(9) 0.0286(9) -0.0021(7) -0.0018(8) 0.0014(9)
C3 0.0326(9) 0.0300(9) 0.0265(8) -0.0008(7) 0.0025(7) 0.0017(8)
C18 0.0311(9) 0.0213(7) 0.0248(8) -0.0022(6) -0.0009(7) 0.0005(7)
C4 0.0328(9) 0.0220(8) 0.0252(8) 0.0036(6) 0.0022(7) 0.0046(7)
C16 0.0298(10) 0.0351(9) 0.0355(9) 0.0038(8) 0.0005(8) 0.0018(8)
C15 0.0314(10) 0.0392(10) 0.0472(11) 0.0042(9) -0.0059(9) -0.0049(9)
C7 0.0484(12) 0.0331(10) 0.0332(9) -0.0034(8) -0.0078(10) -0.0057(9)
C2 0.0634(15) 0.0503(12) 0.0356(10) 0.0008(10) 0.0225(11) -0.0019(12)
C1 0.123(3) 0.0430(12) 0.0413(12) 0.0064(10) 0.0285(15) -0.0097(16)
O4 0.0413(7) 0.0241(6) 0.0314(6) 0.0040(5) 0.0122(6) 0.0050(5)
O3 0.0429(7) 0.0215(5) 0.0334(6) 0.0017(5) 0.0047(6) 0.0059(6)
O1 0.0561(9) 0.0328(6) 0.0315(6) 0.0037(5) 0.0160(6) 0.0051(7)
O2 0.0621(10) 0.0402(8) 0.0434(7) 0.0022(6) 0.0151(7) 0.0183(8)
N1 0.0372(9) 0.0171(6) 0.0302(7) 0.0005(5) 0.0078(7) 0.0028(6)
C21 0.0417(11) 0.0327(9) 0.0315(9) 0.0037(8) 0.0082(8) 0.0004(9)
C20 0.0377(10) 0.0285(8) 0.0283(8) 0.0008(7) 0.0047(8) -0.0006(8)
C22 0.0430(12) 0.0459(12) 0.0485(12) 0.0022(10) 0.0117(10) -0.0022(10)

loop_
_atom_type_symbol
_atom_type_description
_atom_type_scat_dispersion_real
_atom_type_scat_dispersion_imag
_atom_type_scat_source
C C 0.0033 0.0016 'International Tables Vol C Tables 4.2.6.8 and 6.1.1.4'
H H 0.0000 0.0000 'International Tables Vol C Tables 4.2.6.8 and 6.1.1.4'
N N 0.0061 0.0033 'International Tables Vol C Tables 4.2.6.8 and 6.1.1.4'
O O 0.0106 0.0060 'International Tables Vol C Tables 4.2.6.8 and 6.1.1.4'

loop_
_geom_angle_atom_site_label_1
_geom_angle_atom_site_label_2
_geom_angle_atom_site_label_3
_geom_angle
C4 C17 C16 122.60(16)
C4 C17 C12 119.14(16)
C16 C17 C12 118.25(16)
C11 C10 C9 122.38(15)
C11 C10 C5 118.80(16)
C9 C10 C5 118.73(15)
C12 C11 C10 121.85(15)
C12 C11 N1 119.11(14)
C10 C11 N1 118.94(15)
C8 C9 C10 121.03(17)
C8 C9 H9 119.5
C10 C9 H9 119.5
C11 C12 C13 122.51(16)
C11 C12 C17 119.15(15)
C13 C12 C17 118.33(17)
C9 C8 C7 120.53(19)
C9 C8 H8 119.7
C7 C8 H8 119.7
C4 C5 C10 119.39(15)
C4 C5 C6 122.41(15)
C10 C5 C6 118.07(16)
C7 C6 C5 121.29(17)
C7 C6 H6 119.4
C5 C6 H6 119.4
C13 C14 C15 120.37(18)
C13 C14 H14 119.8
C15 C14 H14 119.8
O4 C19 C20 109.51(14)
O4 C19 H19A 109.8
C20 C19 H19A 109.8
O4 C19 H19B 109.8
C20 C19 H19B 109.8
H19A C19 H19B 108.2
C14 C13 C12 121.47(18)
C14 C13 H13 119.3
C12 C13 H13 119.3
O2 C3 O1 123.85(16)
O2 C3 C4 126.00(16)
O1 C3 C4 110.12(14)
O3 C18 O4 124.52(15)
O3 C18 N1 125.30(16)
O4 C18 N1 110.17(13)
C5 C4 C17 121.50(15)
C5 C4 C3 118.57(15)
C17 C4 C3 119.82(16)
C15 C16 C17 121.13(18)
C15 C16 H16 119.4
C17 C16 H16 119.4
C16 C15 C14 120.44(18)
C16 C15 H15 119.8
C14 C15 H15 119.8
C6 C7 C8 120.31(17)
C6 C7 H7 119.8
C8 C7 H7 119.8
O1 C2 C1 107.26(18)
O1 C2 H2A 110.3
C1 C2 H2A 110.3
O1 C2 H2B 110.3
C1 C2 H2B 110.3
H2A C2 H2B 108.5
C2 C1 H1A 109.5
C2 C1 H1B 109.5
H1A C1 H1B 109.5
C2 C1 H1C 109.5
H1A C1 H1C 109.5
H1B C1 H1C 109.5
C18 O4 C19 116.29(12)
C3 O1 C2 115.91(14)
C18 N1 C11 122.87(13)
C18 N1 H1 118.6
C11 N1 H1 118.6
C22 C21 C20 113.07(17)
C22 C21 H21A 109.0
C20 C21 H21A 109.0
C22 C21 H21B 109.0
C20 C21 H21B 109.0
H21A C21 H21B 107.8
C19 C20 C21 110.97(15)
C19 C20 H20A 109.4
C21 C20 H20A 109.4
C19 C20 H20B 109.4
C21 C20 H20B 109.4
H20A C20 H20B 108.0
C21 C22 H22A 109.5
C21 C22 H22B 109.5
H22A C22 H22B 109.5
C21 C22 H22C 109.5
H22A C22 H22C 109.5
H22B C22 H22C 109.5

loop_
_geom_bond_atom_site_label_1
_geom_bond_atom_site_label_2
_geom_bond_distance
C17 C4 1.404(2)
C17 C16 1.429(3)
C17 C12 1.435(2)
C10 C11 1.408(2)
C10 C9 1.425(3)
C10 C5 1.432(2)
C11 C12 1.396(2)
C11 N1 1.429(2)
C9 C8 1.361(3)
C9 H9 0.9500
C12 C13 1.430(2)
C8 C7 1.415(3)
C8 H8 0.9500
C5 C4 1.400(2)
C5 C6 1.433(2)
C6 C7 1.358(3)
C6 H6 0.9500
C14 C13 1.349(3)
C14 C15 1.419(3)
C14 H14 0.9500
C19 O4 1.447(2)
C19 C20 1.497(3)
C19 H19A 0.9900
C19 H19B 0.9900
C13 H13 0.9500
C3 O2 1.197(2)
C3 O1 1.335(2)
C3 C4 1.499(2)
C18 O3 1.2164(19)
C18 O4 1.344(2)
C18 N1 1.346(2)
C16 C15 1.360(3)
C16 H16 0.9500
C15 H15 0.9500
C7 H7 0.9500
C2 O1 1.457(2)
C2 C1 1.493(3)
C2 H2A 0.9900
C2 H2B 0.9900
C1 H1A 0.9800
C1 H1B 0.9800
C1 H1C 0.9800
N1 H1 0.8800
C21 C22 1.514(3)
C21 C20 1.525(2)
C21 H21A 0.9900
C21 H21B 0.9900
C20 H20A 0.9900
C20 H20B 0.9900
C22 H22A 0.9800
C22 H22B 0.9800
C22 H22C 0.9800
